data_4070465
loop_
_publ_author_name
'Zimmermann, Melanie'
'Litlab\/o, Rannveig'
'T\"ornroos, Karl W.'
'Anwander, Reiner'

_publ_section_title
;
 &#x201C;Metastable&#x201D; Lu(GaMe4)3Reacts Like Masked [LuMe3]:
 Synthesis of an Unsolvated Lanthanide Dimethyl Complex
;
_journal_issue 23
_journal_name_full Organometallics
_journal_page_first 6646
_journal_paper_doi 10.1021/om900838h
_journal_volume 28
_journal_year 2009
_chemical_formula_moiety 'C26 H46 B Lu N6'
_chemical_formula_sum 'C26 H46 B Lu N6'
_chemical_formula_weight 628.47
_chemical_name_systematic
; 
 ? 
;
_space_group_IT_number 62
_symmetry_cell_setting orthorhombic
_symmetry_space_group_name_Hall '-P 2ac 2n'
_symmetry_space_group_name_H-M 'P n m a'
_atom_sites_solution_hydrogens geom
_atom_sites_solution_primary direct
_atom_sites_solution_secondary difmap
_audit_creation_method SHELXL-97
_cell_angle_alpha 90.00
_cell_angle_beta 90.00
_cell_angle_gamma 90.00
_cell_formula_units_Z 4
_cell_length_a 18.0766(6)
_cell_length_b 16.7735(6)
_cell_length_c 9.8459(4)
_cell_measurement_reflns_used 24760
_cell_measurement_temperature 123(2)
_cell_measurement_theta_max 30.15
_cell_measurement_theta_min 2.35
_cell_volume 2985.35(19)
_computing_cell_refinement
;
Bruker (2008). SAINT, version 7.56A, Bruker AXS Inc., Madison, 
Wisconsin, USA.
;
_computing_data_collection
;
Bruker (1999). SMART, version 5.054, Bruker AXS Inc., Madison, 
Wisconsin, USA.
;
_computing_data_reduction
;
Bruker (2004). SAINT, version 6.45a, Bruker AXS Inc., Madison, 
Wisconsin, USA.
;
_computing_molecular_graphics
;
Brandenburg, K. (2007). DIAMOND. Version 3.1. Crystal Impact GbR, Bonn, 
Germany.
;
_computing_publication_material
;
Bruker AXS (2003). SHELXTL. Version 6.14. Bruker AXS Inc., Madison, 
Wisconsin, USA.
;
_computing_structure_refinement
;
Sheldrick, G. M. (2008). Acta Crystallographica, A64, 112-122.
;
_computing_structure_solution
;     
Sheldrick, G. M. (2008). Acta Crystallographica, A64, 112-122.
;
_diffrn_ambient_temperature 123(2)
_diffrn_detector_area_resol_mean '48 \um'
_diffrn_measured_fraction_theta_full 1.000
_diffrn_measured_fraction_theta_max 1.000
_diffrn_measurement_device_type 'Bruker-AXS SMART 2K CCD'
_diffrn_measurement_method 'omega scans'
_diffrn_radiation_monochromator graphite
_diffrn_radiation_source 'normal-focus sealed tube'
_diffrn_radiation_type MoK\a
_diffrn_radiation_wavelength 0.71073
_diffrn_reflns_av_R_equivalents 0.0230
_diffrn_reflns_av_sigmaI/netI 0.0104
_diffrn_reflns_limit_h_max 25
_diffrn_reflns_limit_h_min -25
_diffrn_reflns_limit_k_max 23
_diffrn_reflns_limit_k_min -23
_diffrn_reflns_limit_l_max 13
_diffrn_reflns_limit_l_min -13
_diffrn_reflns_number 47440
_diffrn_reflns_theta_full 30.16
_diffrn_reflns_theta_max 30.16
_diffrn_reflns_theta_min 2.25
_exptl_absorpt_coefficient_mu 3.330
_exptl_absorpt_correction_T_max 0.5855
_exptl_absorpt_correction_T_min 0.4155
_exptl_absorpt_correction_type multi-scan
_exptl_absorpt_process_details
;
SADABS version 2008/1, G.M Sheldrick, University of 
G\"ttingen, Germany, 2008.
;
_exptl_crystal_colour colourless
_exptl_crystal_density_diffrn 1.398
_exptl_crystal_density_method 'not measured'
_exptl_crystal_description prism
_exptl_crystal_F_000 1280
_exptl_crystal_size_max 0.32
_exptl_crystal_size_mid 0.26
_exptl_crystal_size_min 0.18
_refine_diff_density_max 1.435
_refine_diff_density_min -0.703
_refine_diff_density_rms 0.074
_refine_ls_extinction_method none
_refine_ls_goodness_of_fit_ref 1.111
_refine_ls_hydrogen_treatment mixed
_refine_ls_matrix_type full
_refine_ls_number_parameters 179
_refine_ls_number_reflns 4553
_refine_ls_number_restraints 0
_refine_ls_restrained_S_all 1.111
_refine_ls_R_factor_all 0.0210
_refine_ls_R_factor_gt 0.0175
_refine_ls_shift/su_max 0.001
_refine_ls_shift/su_mean 0.000
_refine_ls_structure_factor_coef Fsqd
_refine_ls_weighting_details 'calc w=1/[\s^2^(Fo^2^)+(0.0176P)^2^+3.1117P] where P=(Fo^2^+2Fc^2^)/3'
_refine_ls_weighting_scheme calc
_refine_ls_wR_factor_gt 0.0433
_refine_ls_wR_factor_ref 0.0461
_reflns_number_gt 4165
_reflns_number_total 4553
_reflns_threshold_expression I>2\s(I)
_cod_data_source_file om900838h_si_001.cif
_cod_data_source_block Compound3
_cod_database_code 4070465

loop_
_symmetry_equiv_pos_as_xyz
'x, y, z'
'-x+1/2, -y, z+1/2'
'-x, y+1/2, -z'
'x+1/2, -y+1/2, -z+1/2'
'-x, -y, -z'
'x-1/2, y, -z-1/2'
'x, -y-1/2, z'
'-x-1/2, y-1/2, z-1/2'

loop_
_atom_site_label
_atom_site_type_symbol
_atom_site_fract_x
_atom_site_fract_y
_atom_site_fract_z
_atom_site_U_iso_or_equiv
_atom_site_adp_type
_atom_site_occupancy
_atom_site_symmetry_multiplicity
_atom_site_calc_flag
_atom_site_refinement_flags
Lu1 Lu 0.120281(5) 0.7500 0.435610(9) 0.02022(3) Uani 1 2 d S
N1 N -0.02332(8) 0.67258(10) 0.31023(14) 0.0240(3) Uani 1 1 d .
N2 N 0.04499(8) 0.64685(10) 0.35534(15) 0.0236(3) Uani 1 1 d .
N3 N -0.05497(11) 0.7500 0.5216(2) 0.0208(4) Uani 1 2 d S
N4 N 0.01188(11) 0.7500 0.5905(2) 0.0221(4) Uani 1 2 d S
B1 B -0.05961(15) 0.7500 0.3654(3) 0.0231(5) Uani 1 2 d S
H1B H -0.1156(16) 0.7500 0.332(3) 0.028 Uiso 1 2 d S
C1 C 0.22969(15) 0.7500 0.5671(3) 0.0335(6) Uani 1 2 d S
H1A H 0.2728 0.7500 0.5067 0.050 Uiso 1 2 calc SR
H1C H 0.2308 0.7023 0.6245 0.050 Uiso 0.50 1 calc PR
H1D H 0.2308 0.7977 0.6245 0.050 Uiso 0.50 1 calc PR
C2 C 0.18127(14) 0.7500 0.2219(2) 0.0279(5) Uani 1 2 d S
H2A H 0.2349 0.7500 0.2361 0.042 Uiso 1 2 calc SR
H2B H 0.1670 0.7977 0.1708 0.042 Uiso 0.50 1 calc PR
H2C H 0.1670 0.7023 0.1708 0.042 Uiso 0.50 1 calc PR
C3 C -0.05370(11) 0.61525(13) 0.23126(19) 0.0319(4) Uani 1 1 d .
C4 C -0.00490(12) 0.55245(14) 0.2238(2) 0.0369(4) Uani 1 1 d .
H4A H -0.0112 0.5042 0.1745 0.044 Uiso 1 1 calc R
C5 C 0.05586(10) 0.57407(12) 0.30361(19) 0.0286(4) Uani 1 1 d .
C6 C -0.12952(12) 0.62192(17) 0.1698(3) 0.0453(6) Uani 1 1 d .
H6A H -0.1316 0.6690 0.1111 0.068 Uiso 1 1 calc R
H6B H -0.1664 0.6270 0.2424 0.068 Uiso 1 1 calc R
H6C H -0.1400 0.5741 0.1161 0.068 Uiso 1 1 calc R
C7 C 0.12263(11) 0.52422(13) 0.3406(2) 0.0340(4) Uani 1 1 d .
C8 C 0.16244(16) 0.49694(19) 0.2110(3) 0.0582(7) Uani 1 1 d .
H8A H 0.1783 0.5437 0.1590 0.087 Uiso 1 1 calc R
H8B H 0.1286 0.4648 0.1558 0.087 Uiso 1 1 calc R
H8C H 0.2058 0.4649 0.2355 0.087 Uiso 1 1 calc R
C9 C 0.09511(16) 0.45150(15) 0.4213(3) 0.0515(6) Uani 1 1 d .
H9A H 0.0695 0.4696 0.5035 0.077 Uiso 1 1 calc R
H9B H 0.1374 0.4181 0.4468 0.077 Uiso 1 1 calc R
H9C H 0.0609 0.4205 0.3650 0.077 Uiso 1 1 calc R
C10 C 0.17599(11) 0.57118(14) 0.4295(2) 0.0371(4) Uani 1 1 d .
H10A H 0.1951 0.6169 0.3784 0.056 Uiso 1 1 calc R
H10B H 0.2172 0.5367 0.4566 0.056 Uiso 1 1 calc R
H10C H 0.1500 0.5901 0.5107 0.056 Uiso 1 1 calc R
C11 C -0.11184(13) 0.7500 0.6110(3) 0.0239(5) Uani 1 2 d S
C12 C -0.08238(14) 0.7500 0.7405(3) 0.0272(5) Uani 1 2 d S
H12A H -0.1089 0.7500 0.8238 0.033 Uiso 1 2 calc SR
C13 C -0.00548(13) 0.7500 0.7242(2) 0.0245(5) Uani 1 2 d S
C14 C -0.19147(14) 0.7500 0.5691(3) 0.0302(6) Uani 1 2 d S
H14A H -0.1947 0.7500 0.4697 0.045 Uiso 1 2 calc SR
H14B H -0.2159 0.7977 0.6050 0.045 Uiso 0.50 1 calc PR
H14C H -0.2159 0.7023 0.6050 0.045 Uiso 0.50 1 calc PR
C15 C 0.05256(14) 0.7500 0.8349(3) 0.0323(6) Uani 1 2 d S
C16 C 0.10106(13) 0.67566(15) 0.8242(3) 0.0475(6) Uani 1 1 d .
H16A H 0.1276 0.6762 0.7374 0.071 Uiso 1 1 calc R
H16B H 0.0699 0.6279 0.8292 0.071 Uiso 1 1 calc R
H16C H 0.1368 0.6751 0.8990 0.071 Uiso 1 1 calc R
C18 C 0.0140(2) 0.7500 0.9733(3) 0.100(3) Uani 1 2 d S
H18A H 0.0512 0.7500 1.0456 0.150 Uiso 1 2 calc SR
H18B H -0.0170 0.7023 0.9815 0.150 Uiso 0.50 1 calc PR
H18C H -0.0170 0.7977 0.9815 0.150 Uiso 0.50 1 calc PR

loop_
_atom_site_aniso_label
_atom_site_aniso_U_11
_atom_site_aniso_U_22
_atom_site_aniso_U_33
_atom_site_aniso_U_23
_atom_site_aniso_U_13
_atom_site_aniso_U_12
Lu1 0.01397(5) 0.03215(6) 0.01453(5) 0.000 -0.00005(3) 0.000
N1 0.0183(6) 0.0366(8) 0.0172(6) -0.0031(6) 0.0001(5) -0.0020(6)
N2 0.0184(6) 0.0333(8) 0.0191(6) -0.0013(6) 0.0011(5) -0.0006(6)
N3 0.0146(8) 0.0331(11) 0.0147(8) 0.000 -0.0006(7) 0.000
N4 0.0144(8) 0.0369(11) 0.0151(9) 0.000 -0.0008(7) 0.000
B1 0.0175(11) 0.0372(15) 0.0146(11) 0.000 -0.0002(9) 0.000
C1 0.0202(11) 0.0593(19) 0.0209(12) 0.000 -0.0016(9) 0.000
C2 0.0212(11) 0.0445(15) 0.0180(10) 0.000 0.0021(9) 0.000
C3 0.0279(9) 0.0454(11) 0.0225(8) -0.0076(8) -0.0028(7) -0.0060(8)
C4 0.0364(10) 0.0403(11) 0.0340(10) -0.0126(9) -0.0014(8) -0.0047(9)
C5 0.0278(8) 0.0335(9) 0.0245(8) -0.0033(7) 0.0049(7) -0.0021(7)
C6 0.0321(10) 0.0648(16) 0.0390(12) -0.0163(11) -0.0117(9) -0.0054(10)
C7 0.0315(10) 0.0335(10) 0.0369(10) -0.0032(8) 0.0064(8) 0.0034(8)
C8 0.0522(15) 0.0720(19) 0.0502(15) -0.0163(14) 0.0125(12) 0.0199(14)
C9 0.0475(14) 0.0363(12) 0.0708(18) 0.0085(12) 0.0019(12) 0.0012(10)
C10 0.0275(9) 0.0410(11) 0.0428(12) 0.0020(9) -0.0006(8) 0.0054(8)
C11 0.0169(10) 0.0368(13) 0.0179(10) 0.000 0.0021(8) 0.000
C12 0.0200(11) 0.0461(15) 0.0156(10) 0.000 0.0032(8) 0.000
C13 0.0197(10) 0.0400(14) 0.0139(10) 0.000 0.0006(8) 0.000
C14 0.0160(10) 0.0513(17) 0.0231(12) 0.000 0.0023(9) 0.000
C15 0.0198(11) 0.0628(19) 0.0145(10) 0.000 -0.0013(8) 0.000
C16 0.0413(12) 0.0471(13) 0.0542(14) 0.0146(11) -0.0242(11) -0.0036(10)
C18 0.0309(18) 0.256(8) 0.0129(13) 0.000 -0.0005(12) 0.000

loop_
_atom_type_symbol
_atom_type_description
_atom_type_scat_dispersion_real
_atom_type_scat_dispersion_imag
_atom_type_scat_source
C C 0.0033 0.0016 'International Tables Vol C Tables 4.2.6.8 and 6.1.1.4'
H H 0.0000 0.0000 'International Tables Vol C Tables 4.2.6.8 and 6.1.1.4'
B B 0.0013 0.0007 'International Tables Vol C Tables 4.2.6.8 and 6.1.1.4'
N N 0.0061 0.0033 'International Tables Vol C Tables 4.2.6.8 and 6.1.1.4'
Lu Lu -0.4720 5.8584 'International Tables Vol C Tables 4.2.6.8 and 6.1.1.4'

loop_
_geom_angle_atom_site_label_1
_geom_angle_atom_site_label_2
_geom_angle_atom_site_label_3
_geom_angle
_geom_angle_site_symmetry_1
_geom_angle_site_symmetry_3
N2 Lu1 N2 95.42(8) . 7_575
N2 Lu1 C1 132.22(4) . .
N2 Lu1 C1 132.22(4) 7_575 .
N2 Lu1 C2 88.33(5) . .
N2 Lu1 C2 88.33(5) 7_575 .
C1 Lu1 C2 95.55(9) . .
N2 Lu1 N4 75.43(5) . .
N2 Lu1 N4 75.43(5) 7_575 .
C1 Lu1 N4 108.90(8) . .
C2 Lu1 N4 155.56(8) . .
C3 N1 N2 109.01(15) . .
C3 N1 B1 128.59(16) . .
N2 N1 B1 121.76(15) . .
C5 N2 N1 107.09(15) . .
C5 N2 Lu1 135.93(12) . .
N1 N2 Lu1 113.44(11) . .
C11 N3 N4 110.13(19) . .
C11 N3 B1 127.4(2) . .
N4 N3 B1 122.43(19) . .
C13 N4 N3 105.89(19) . .
C13 N4 Lu1 141.32(16) . .
N3 N4 Lu1 112.80(14) . .
N3 B1 N1 109.04(13) . .
N3 B1 N1 109.04(13) . 7_575
N1 B1 N1 113.5(2) . 7_575
N3 B1 H1B 110.9(18) . .
N1 B1 H1B 107.2(9) . .
N1 B1 H1B 107.2(9) 7_575 .
Lu1 C1 H1A 109.5 . .
Lu1 C1 H1C 109.5 . .
H1A C1 H1C 109.5 . .
Lu1 C1 H1D 109.5 . .
H1A C1 H1D 109.5 . .
H1C C1 H1D 109.5 . .
Lu1 C2 H2A 109.5 . .
Lu1 C2 H2B 109.5 . .
H2A C2 H2B 109.5 . .
Lu1 C2 H2C 109.5 . .
H2A C2 H2C 109.5 . .
H2B C2 H2C 109.5 . .
N1 C3 C4 108.32(17) . .
N1 C3 C6 123.3(2) . .
C4 C3 C6 128.35(19) . .
C3 C4 C5 105.97(18) . .
C3 C4 H4A 127.0 . .
C5 C4 H4A 127.0 . .
N2 C5 C4 109.60(18) . .
N2 C5 C7 122.02(17) . .
C4 C5 C7 128.21(19) . .
C3 C6 H6A 109.5 . .
C3 C6 H6B 109.5 . .
H6A C6 H6B 109.5 . .
C3 C6 H6C 109.5 . .
H6A C6 H6C 109.5 . .
H6B C6 H6C 109.5 . .
C5 C7 C10 110.97(17) . .
C5 C7 C8 109.81(19) . .
C10 C7 C8 109.60(19) . .
C5 C7 C9 107.73(18) . .
C10 C7 C9 108.5(2) . .
C8 C7 C9 110.2(2) . .
C7 C8 H8A 109.5 . .
C7 C8 H8B 109.5 . .
H8A C8 H8B 109.5 . .
C7 C8 H8C 109.5 . .
H8A C8 H8C 109.5 . .
H8B C8 H8C 109.5 . .
C7 C9 H9A 109.5 . .
C7 C9 H9B 109.5 . .
H9A C9 H9B 109.5 . .
C7 C9 H9C 109.5 . .
H9A C9 H9C 109.5 . .
H9B C9 H9C 109.5 . .
C7 C10 H10A 109.5 . .
C7 C10 H10B 109.5 . .
H10A C10 H10B 109.5 . .
C7 C10 H10C 109.5 . .
H10A C10 H10C 109.5 . .
H10B C10 H10C 109.5 . .
N3 C11 C12 107.9(2) . .
N3 C11 C14 123.4(2) . .
C12 C11 C14 128.7(2) . .
C11 C12 C13 106.1(2) . .
C11 C12 H12A 127.0 . .
C13 C12 H12A 127.0 . .
N4 C13 C12 110.0(2) . .
N4 C13 C15 122.7(2) . .
C12 C13 C15 127.3(2) . .
C11 C14 H14A 109.5 . .
C11 C14 H14B 109.5 . .
H14A C14 H14B 109.5 . .
C11 C14 H14C 109.5 . .
H14A C14 H14C 109.5 . .
H14B C14 H14C 109.5 . .
C13 C15 C16 110.38(15) . 7_575
C13 C15 C16 110.38(15) . .
C16 C15 C16 109.4(2) 7_575 .
C13 C15 C18 109.0(2) . .
C16 C15 C18 108.84(17) 7_575 .
C16 C15 C18 108.84(17) . .
C15 C16 H16A 109.5 . .
C15 C16 H16B 109.5 . .
H16A C16 H16B 109.5 . .
C15 C16 H16C 109.5 . .
H16A C16 H16C 109.5 . .
H16B C16 H16C 109.5 . .
C15 C18 H18A 109.5 . .
C15 C18 H18B 109.5 . .
H18A C18 H18B 109.5 . .
C15 C18 H18C 109.5 . .
H18A C18 H18C 109.5 . .
H18B C18 H18C 109.5 . .

loop_
_geom_bond_atom_site_label_1
_geom_bond_atom_site_label_2
_geom_bond_distance
_geom_bond_site_symmetry_2
Lu1 N2 2.3388(15) .
Lu1 N2 2.3389(15) 7_575
Lu1 C1 2.364(3) .
Lu1 C2 2.375(2) .
Lu1 N4 2.483(2) .
N1 C3 1.353(2) .
N1 N2 1.381(2) .
N1 B1 1.553(2) .
N2 C5 1.337(2) .
N3 C11 1.353(3) .
N3 N4 1.386(3) .
N3 B1 1.541(3) .
N4 C13 1.353(3) .
B1 N1 1.553(2) 7_575
B1 H1B 1.06(3) .
C1 H1A 0.9800 .
C1 H1C 0.9800 .
C1 H1D 0.9800 .
C2 H2A 0.9800 .
C2 H2B 0.9800 .
C2 H2C 0.9800 .
C3 C4 1.376(3) .
C3 C6 1.502(3) .
C4 C5 1.398(3) .
C4 H4A 0.9500 .
C5 C7 1.513(3) .
C6 H6A 0.9800 .
C6 H6B 0.9800 .
C6 H6C 0.9800 .
C7 C10 1.522(3) .
C7 C8 1.535(3) .
C7 C9 1.538(3) .
C8 H8A 0.9800 .
C8 H8B 0.9800 .
C8 H8C 0.9800 .
C9 H9A 0.9800 .
C9 H9B 0.9800 .
C9 H9C 0.9800 .
C10 H10A 0.9800 .
C10 H10B 0.9800 .
C10 H10C 0.9800 .
C11 C12 1.382(3) .
C11 C14 1.497(3) .
C12 C13 1.399(3) .
C12 H12A 0.9500 .
C13 C15 1.513(3) .
C14 H14A 0.9800 .
C14 H14B 0.9800 .
C14 H14C 0.9800 .
C15 C16 1.528(3) 7_575
C15 C16 1.528(3) .
C15 C18 1.531(4) .
C16 H16A 0.9800 .
C16 H16B 0.9800 .
C16 H16C 0.9800 .
C18 H18A 0.9800 .
C18 H18B 0.9800 .
C18 H18C 0.9800 .

loop_
_geom_torsion_atom_site_label_1
_geom_torsion_atom_site_label_2
_geom_torsion_atom_site_label_3
_geom_torsion_atom_site_label_4
_geom_torsion
_geom_torsion_site_symmetry_1
_geom_torsion_site_symmetry_4
C3 N1 N2 C5 0.03(19) . .
B1 N1 N2 C5 171.55(16) . .
C3 N1 N2 Lu1 162.33(12) . .
B1 N1 N2 Lu1 -26.15(19) . .
N2 Lu1 N2 C5 144.57(15) 7_575 .
C1 Lu1 N2 C5 -39.6(2) . .
C2 Lu1 N2 C5 56.41(18) . .
N4 Lu1 N2 C5 -142.03(18) . .
N2 Lu1 N2 N1 -10.73(13) 7_575 .
C1 Lu1 N2 N1 165.14(12) . .
C2 Lu1 N2 N1 -98.89(11) . .
N4 Lu1 N2 N1 62.67(11) . .
C11 N3 N4 C13 0.0 . .
B1 N3 N4 C13 180.0 . .
C11 N3 N4 Lu1 180.0 . .
B1 N3 N4 Lu1 0.0 . .
N2 Lu1 N4 C13 130.15(4) . .
N2 Lu1 N4 C13 -130.15(4) 7_575 .
C1 Lu1 N4 C13 0.0 . .
C2 Lu1 N4 C13 180.0 . .
N2 Lu1 N4 N3 -49.85(4) . .
N2 Lu1 N4 N3 49.85(4) 7_575 .
C1 Lu1 N4 N3 180.0 . .
C2 Lu1 N4 N3 0.0 . .
C11 N3 B1 N1 -117.80(14) . .
N4 N3 B1 N1 62.20(14) . .
C11 N3 B1 N1 117.80(14) . 7_575
N4 N3 B1 N1 -62.20(14) . 7_575
C3 N1 B1 N3 122.1(2) . .
N2 N1 B1 N3 -47.6(2) . .
C3 N1 B1 N1 -116.2(2) . 7_575
N2 N1 B1 N1 74.1(2) . 7_575
N2 N1 C3 C4 -0.6(2) . .
B1 N1 C3 C4 -171.34(19) . .
N2 N1 C3 C6 177.32(19) . .
B1 N1 C3 C6 6.5(3) . .
N1 C3 C4 C5 0.9(2) . .
C6 C3 C4 C5 -176.9(2) . .
N1 N2 C5 C4 0.5(2) . .
Lu1 N2 C5 C4 -155.84(15) . .
N1 N2 C5 C7 -175.01(16) . .
Lu1 N2 C5 C7 28.6(3) . .
C3 C4 C5 N2 -0.9(2) . .
C3 C4 C5 C7 174.32(19) . .
N2 C5 C7 C10 -5.5(3) . .
C4 C5 C7 C10 179.9(2) . .
N2 C5 C7 C8 -126.8(2) . .
C4 C5 C7 C8 58.5(3) . .
N2 C5 C7 C9 113.2(2) . .
C4 C5 C7 C9 -61.4(3) . .
N4 N3 C11 C12 0.0 . .
B1 N3 C11 C12 180.0 . .
N4 N3 C11 C14 180.0 . .
B1 N3 C11 C14 0.0 . .
N3 C11 C12 C13 0.0 . .
C14 C11 C12 C13 180.0 . .
N3 N4 C13 C12 0.0 . .
Lu1 N4 C13 C12 180.0 . .
N3 N4 C13 C15 180.0 . .
Lu1 N4 C13 C15 0.0 . .
C11 C12 C13 N4 0.0 . .
C11 C12 C13 C15 180.0 . .
N4 C13 C15 C16 60.52(17) . 7_575
C12 C13 C15 C16 -119.48(17) . 7_575
N4 C13 C15 C16 -60.52(17) . .
C12 C13 C15 C16 119.48(17) . .
N4 C13 C15 C18 180.0 . .
C12 C13 C15 C18 0.0 . .
